data_7207453
loop_
_publ_author_name
'Zhang, Xiu-Tang'
'Fan, Li-Ming'
'Zhao, Xian'
'Sun, Di'
'Li, Da-Cheng'
'Dou, Jian-Min'

_publ_section_title
;
 Syntheses, crystal structures, and properties of five mixed-ligand
 coordination polymers based on novel
 quaterphenyl-2,5,2&#x2032;,5&#x2032;-tetracarboxylic acid ligand
;
_journal_issue 6
_journal_name_full CrystEngComm
_journal_page_first 2053
_journal_paper_doi 10.1039/c2ce06329h
_journal_volume 14
_journal_year 2012
_chemical_formula_sum 'C23 H15 Mn N2 O5'
_chemical_formula_weight 454.31
_chemical_name_systematic
;
?
;
_space_group_IT_number 14
_symmetry_cell_setting monoclinic
_symmetry_space_group_name_Hall '-P 2yn'
_symmetry_space_group_name_H-M 'P 1 21/n 1'
_atom_sites_solution_hydrogens geom
_atom_sites_solution_primary direct
_atom_sites_solution_secondary difmap
_audit_creation_method SHELXL-97
_cell_angle_alpha 90.00
_cell_angle_beta 99.314(2)
_cell_angle_gamma 90.00
_cell_formula_units_Z 4
_cell_length_a 11.749(2)
_cell_length_b 12.010(2)
_cell_length_c 14.524(3)
_cell_measurement_reflns_used 2817
_cell_measurement_temperature 298(2)
_cell_measurement_theta_max 47.406
_cell_measurement_theta_min 4.864
_cell_volume 2022.4(6)
_computing_cell_refinement 'SAINT-Plus (Bruker, 2001)'
_computing_data_collection 'APEX2 (Bruker, 2004)'
_computing_data_reduction SAINT-Plus
_computing_molecular_graphics 'SHELXTL (Sheldrick, 2008)'
_computing_publication_material SHELXTL
_computing_structure_refinement 'SHELXL97 (Sheldrick, 2008)'
_computing_structure_solution 'SHELXS97 (Sheldrick, 2008)'
_diffrn_ambient_temperature 298(2)
_diffrn_measured_fraction_theta_full 0.999
_diffrn_measured_fraction_theta_max 0.999
_diffrn_radiation_monochromator graphite
_diffrn_radiation_source 'fine-focus sealed tube'
_diffrn_radiation_type MoK\a
_diffrn_radiation_wavelength 0.71073
_diffrn_reflns_av_R_equivalents 0.0321
_diffrn_reflns_av_sigmaI/netI 0.0367
_diffrn_reflns_limit_h_max 13
_diffrn_reflns_limit_h_min -13
_diffrn_reflns_limit_k_max 14
_diffrn_reflns_limit_k_min -14
_diffrn_reflns_limit_l_max 17
_diffrn_reflns_limit_l_min -16
_diffrn_reflns_number 10880
_diffrn_reflns_theta_full 25.00
_diffrn_reflns_theta_max 25.00
_diffrn_reflns_theta_min 2.07
_exptl_absorpt_coefficient_mu 0.691
_exptl_absorpt_correction_T_max 0.9468
_exptl_absorpt_correction_T_min 0.9216
_exptl_absorpt_correction_type multi-scan
_exptl_absorpt_process_details sadabs
_exptl_crystal_density_diffrn 1.492
_exptl_crystal_density_method 'not measured'
_exptl_crystal_F_000 928
_exptl_crystal_size_max 0.12
_exptl_crystal_size_mid 0.10
_exptl_crystal_size_min 0.08
_refine_diff_density_max 1.340
_refine_diff_density_min -0.302
_refine_diff_density_rms 0.087
_refine_ls_extinction_method none
_refine_ls_goodness_of_fit_ref 1.112
_refine_ls_hydrogen_treatment mixed
_refine_ls_matrix_type full
_refine_ls_number_parameters 288
_refine_ls_number_reflns 3551
_refine_ls_number_restraints 3
_refine_ls_restrained_S_all 1.112
_refine_ls_R_factor_all 0.0699
_refine_ls_R_factor_gt 0.0526
_refine_ls_shift/su_max 0.017
_refine_ls_shift/su_mean 0.001
_refine_ls_structure_factor_coef Fsqd
_refine_ls_weighting_details 'calc w=1/[\s^2^(Fo^2^)+(0.0884P)^2^+2.6302P] where P=(Fo^2^+2Fc^2^)/3'
_refine_ls_weighting_scheme calc
_refine_ls_wR_factor_gt 0.1610
_refine_ls_wR_factor_ref 0.1735
_reflns_number_gt 2760
_reflns_number_total 3551
_reflns_threshold_expression >2sigma(I)
_cod_data_source_file c2ce06329h.txt
_cod_data_source_block Mn
_cod_original_cell_volume 2022.3(6)
_cod_original_sg_symbol_H-M p2(1)/n
_cod_database_code 7207453

loop_
_symmetry_equiv_pos_as_xyz
'x, y, z'
'-x+1/2, y+1/2, -z+1/2'
'-x, -y, -z'
'x-1/2, -y-1/2, z-1/2'

loop_
_atom_site_label
_atom_site_type_symbol
_atom_site_fract_x
_atom_site_fract_y
_atom_site_fract_z
_atom_site_U_iso_or_equiv
_atom_site_adp_type
_atom_site_occupancy
_atom_site_symmetry_multiplicity
_atom_site_calc_flag
_atom_site_refinement_flags
C1 C -0.0630(4) 1.0327(3) 0.9179(3) 0.0446(12) Uani 1 1 d .
H1 H -0.1057 1.0559 0.8616 0.054 Uiso 1 1 calc R
C2 C -0.0107(4) 0.8927(3) 1.0310(3) 0.0437(11) Uani 1 1 d .
H2 H -0.0166 0.8205 1.0530 0.052 Uiso 1 1 calc R
C3 C -0.0760(3) 0.9243(3) 0.9473(3) 0.0326(9) Uani 1 1 d .
C4 C -0.1600(3) 0.8511(3) 0.8899(3) 0.0298(9) Uani 1 1 d .
C5 C -0.2672(3) 0.8959(3) 0.8517(3) 0.0326(9) Uani 1 1 d .
H5 H -0.2851 0.9679 0.8682 0.039 Uiso 1 1 calc R
C6 C -0.3471(3) 0.8374(3) 0.7906(3) 0.0293(8) Uani 1 1 d .
C7 C -0.3238(3) 0.7281(3) 0.7706(3) 0.0320(9) Uani 1 1 d .
H7 H -0.3767 0.6876 0.7290 0.038 Uiso 1 1 calc R
C8 C -0.2222(3) 0.6786(3) 0.8122(3) 0.0320(9) Uani 1 1 d .
H8 H -0.2095 0.6036 0.8016 0.038 Uiso 1 1 calc R
C9 C -0.1382(3) 0.7400(3) 0.8699(3) 0.0286(8) Uani 1 1 d .
C10 C -0.4554(4) 0.8940(4) 0.7458(3) 0.0359(9) Uani 1 1 d .
C11 C -0.0218(3) 0.6869(3) 0.9001(3) 0.0338(9) Uani 1 1 d .
C12 C 0.2472(5) 0.2339(5) 0.8938(4) 0.0594(14) Uani 1 1 d .
H12 H 0.1814 0.2183 0.8509 0.071 Uiso 1 1 calc R
C13 C 0.3370(6) 0.1568(5) 0.9054(5) 0.0746(18) Uani 1 1 d .
H13 H 0.3311 0.0915 0.8705 0.090 Uiso 1 1 calc R
C14 C 0.4332(6) 0.1781(6) 0.9682(5) 0.0769(19) Uani 1 1 d .
H14 H 0.4931 0.1266 0.9773 0.092 Uiso 1 1 calc R
C15 C 0.4427(4) 0.2760(5) 1.0187(4) 0.0583(15) Uani 1 1 d .
C16 C 0.3481(4) 0.3509(4) 1.0025(3) 0.0417(11) Uani 1 1 d .
C17 C 0.3550(3) 0.4543(4) 1.0517(3) 0.0398(11) Uani 1 1 d .
C18 C 0.4543(4) 0.4826(5) 1.1141(3) 0.0531(13) Uani 1 1 d .
C19 C 0.5476(4) 0.4046(7) 1.1292(4) 0.0737(19) Uani 1 1 d .
H19 H 0.6137 0.4222 1.1711 0.088 Uiso 1 1 calc R
C20 C 0.5418(5) 0.3075(7) 1.0846(5) 0.077(2) Uani 1 1 d .
H20 H 0.6038 0.2586 1.0965 0.093 Uiso 1 1 calc R
C21 C 0.4558(5) 0.5866(6) 1.1576(3) 0.0699(18) Uani 1 1 d .
H21 H 0.5205 0.6086 1.1992 0.084 Uiso 1 1 calc R
C22 C 0.3641(5) 0.6550(6) 1.1398(4) 0.0664(17) Uani 1 1 d .
H22 H 0.3651 0.7242 1.1687 0.080 Uiso 1 1 calc R
C23 C 0.2682(4) 0.6209(4) 1.0776(3) 0.0517(12) Uani 1 1 d .
H23 H 0.2054 0.6689 1.0657 0.062 Uiso 1 1 calc R
Mn1 Mn 0.10925(5) 0.45727(5) 0.93658(4) 0.0324(2) Uani 1 1 d .
N1 N 0.2614(3) 0.5243(3) 1.0347(2) 0.0380(8) Uani 1 1 d .
N2 N 0.2513(3) 0.3283(3) 0.9412(2) 0.0410(9) Uani 1 1 d .
O1 O -0.0180(2) 0.5959(2) 0.94720(18) 0.0343(6) Uani 1 1 d .
O2 O 0.0627(3) 0.7301(3) 0.8749(3) 0.0587(10) Uani 1 1 d .
O3 O -0.4995(3) 0.8619(2) 0.66470(19) 0.0405(7) Uani 1 1 d .
O4 O -0.4929(3) 0.9707(3) 0.7898(3) 0.0723(12) Uani 1 1 d .
O5 O 0.1729(3) 0.5484(3) 0.8221(2) 0.0471(8) Uani 1 1 d D
H1W H 0.125(4) 0.525(4) 0.779(3) 0.09(2) Uiso 1 1 d D
H2W H 0.160(5) 0.6135(18) 0.834(4) 0.09(2) Uiso 1 1 d D

loop_
_atom_site_aniso_label
_atom_site_aniso_U_11
_atom_site_aniso_U_22
_atom_site_aniso_U_33
_atom_site_aniso_U_23
_atom_site_aniso_U_13
_atom_site_aniso_U_12
C1 0.050(3) 0.033(2) 0.040(2) 0.0114(19) -0.025(2) -0.007(2)
C2 0.053(3) 0.025(2) 0.044(2) 0.0108(18) -0.019(2) -0.0065(19)
C3 0.033(2) 0.0258(19) 0.034(2) 0.0032(16) -0.0117(17) 0.0013(16)
C4 0.036(2) 0.0232(19) 0.0262(19) 0.0043(15) -0.0070(16) -0.0010(16)
C5 0.036(2) 0.026(2) 0.031(2) -0.0001(16) -0.0077(17) 0.0035(17)
C6 0.029(2) 0.033(2) 0.0230(19) 0.0007(16) -0.0052(16) -0.0002(16)
C7 0.031(2) 0.035(2) 0.026(2) -0.0042(16) -0.0050(16) -0.0050(17)
C8 0.038(2) 0.0227(19) 0.033(2) -0.0025(16) -0.0024(17) -0.0006(17)
C9 0.030(2) 0.0257(19) 0.0279(19) 0.0052(16) -0.0031(16) -0.0002(16)
C10 0.030(2) 0.043(2) 0.030(2) -0.0038(19) -0.0093(17) 0.0045(18)
C11 0.032(2) 0.030(2) 0.037(2) 0.0004(17) -0.0011(18) -0.0016(17)
C12 0.068(4) 0.061(3) 0.050(3) -0.010(3) 0.013(3) 0.007(3)
C13 0.101(5) 0.056(3) 0.073(4) 0.001(3) 0.032(4) 0.033(3)
C14 0.075(4) 0.070(4) 0.095(5) 0.024(4) 0.042(4) 0.037(3)
C15 0.038(3) 0.081(4) 0.060(3) 0.030(3) 0.018(2) 0.020(3)
C16 0.033(2) 0.057(3) 0.036(2) 0.014(2) 0.0098(19) 0.007(2)
C17 0.023(2) 0.068(3) 0.028(2) 0.007(2) 0.0015(16) -0.003(2)
C18 0.030(2) 0.091(4) 0.035(2) 0.010(3) -0.0008(19) -0.014(3)
C19 0.027(3) 0.123(6) 0.066(4) 0.035(4) -0.006(2) -0.005(3)
C20 0.031(3) 0.120(6) 0.082(4) 0.049(4) 0.012(3) 0.025(3)
C21 0.049(3) 0.123(5) 0.035(3) -0.005(3) -0.001(2) -0.040(4)
C22 0.050(3) 0.097(4) 0.056(3) -0.032(3) 0.020(3) -0.026(3)
C23 0.046(3) 0.062(3) 0.049(3) -0.018(2) 0.014(2) -0.011(2)
Mn1 0.0237(4) 0.0385(4) 0.0321(4) -0.0009(3) -0.0044(2) 0.0013(3)
N1 0.0284(18) 0.052(2) 0.0322(19) -0.0035(16) 0.0024(15) -0.0028(16)
N2 0.038(2) 0.049(2) 0.0355(19) -0.0009(17) 0.0029(16) 0.0042(17)
O1 0.0334(15) 0.0320(15) 0.0357(15) 0.0084(12) 0.0005(12) 0.0078(12)
O2 0.0382(18) 0.0412(19) 0.098(3) 0.0177(18) 0.0153(19) -0.0016(15)
O3 0.0386(16) 0.0430(17) 0.0341(16) -0.0015(13) -0.0117(13) 0.0039(13)
O4 0.064(2) 0.088(3) 0.054(2) -0.030(2) -0.0242(18) 0.041(2)
O5 0.0331(17) 0.059(2) 0.046(2) 0.0003(17) -0.0015(15) -0.0097(16)

loop_
_atom_type_symbol
_atom_type_description
_atom_type_scat_dispersion_real
_atom_type_scat_dispersion_imag
_atom_type_scat_source
C C 0.0033 0.0016 'International Tables Vol C Tables 4.2.6.8 and 6.1.1.4'
H H 0.0000 0.0000 'International Tables Vol C Tables 4.2.6.8 and 6.1.1.4'
N N 0.0061 0.0033 'International Tables Vol C Tables 4.2.6.8 and 6.1.1.4'
O O 0.0106 0.0060 'International Tables Vol C Tables 4.2.6.8 and 6.1.1.4'
Mn Mn 0.3368 0.7283 'International Tables Vol C Tables 4.2.6.8 and 6.1.1.4'

loop_
_geom_angle_atom_site_label_1
_geom_angle_atom_site_label_2
_geom_angle_atom_site_label_3
_geom_angle
_geom_angle_site_symmetry_1
_geom_angle_site_symmetry_3
_geom_angle_publ_flag
C2 C1 C3 122.4(4) 3_577 . ?
C2 C1 H1 118.8 3_577 . ?
C3 C1 H1 118.8 . . ?
C1 C2 C3 120.4(4) 3_577 . ?
C1 C2 H2 119.8 3_577 . ?
C3 C2 H2 119.8 . . ?
C2 C3 C1 117.2(4) . . ?
C2 C3 C4 124.0(4) . . ?
C1 C3 C4 118.8(3) . . ?
C9 C4 C5 117.9(3) . . ?
C9 C4 C3 123.9(3) . . ?
C5 C4 C3 118.2(3) . . ?
C6 C5 C4 122.4(4) . . ?
C6 C5 H5 118.8 . . ?
C4 C5 H5 118.8 . . ?
C5 C6 C7 118.9(4) . . ?
C5 C6 C10 119.4(4) . . ?
C7 C6 C10 121.6(3) . . ?
C8 C7 C6 120.2(4) . . ?
C8 C7 H7 119.9 . . ?
C6 C7 H7 119.9 . . ?
C7 C8 C9 120.8(4) . . ?
C7 C8 H8 119.6 . . ?
C9 C8 H8 119.6 . . ?
C8 C9 C4 119.5(3) . . ?
C8 C9 C11 118.1(3) . . ?
C4 C9 C11 122.1(3) . . ?
O4 C10 O3 125.3(4) . . ?
O4 C10 C6 117.5(3) . . ?
O3 C10 C6 117.1(4) . . ?
O2 C11 O1 124.0(4) . . ?
O2 C11 C9 118.2(4) . . ?
O1 C11 C9 117.7(3) . . ?
N2 C12 C13 122.9(6) . . ?
N2 C12 H12 118.5 . . ?
C13 C12 H12 118.5 . . ?
C14 C13 C12 119.2(6) . . ?
C14 C13 H13 120.4 . . ?
C12 C13 H13 120.4 . . ?
C13 C14 C15 120.3(5) . . ?
C13 C14 H14 119.9 . . ?
C15 C14 H14 119.8 . . ?
C14 C15 C16 117.3(5) . . ?
C14 C15 C20 124.5(6) . . ?
C16 C15 C20 118.2(6) . . ?
N2 C16 C15 122.2(5) . . ?
N2 C16 C17 118.5(4) . . ?
C15 C16 C17 119.3(5) . . ?
N1 C17 C18 121.8(5) . . ?
N1 C17 C16 117.6(4) . . ?
C18 C17 C16 120.6(4) . . ?
C17 C18 C21 117.2(5) . . ?
C17 C18 C19 118.6(6) . . ?
C21 C18 C19 124.2(5) . . ?
C20 C19 C18 121.4(5) . . ?
C20 C19 H19 119.3 . . ?
C18 C19 H19 119.3 . . ?
C19 C20 C15 121.9(5) . . ?
C19 C20 H20 119.0 . . ?
C15 C20 H20 119.0 . . ?
C22 C21 C18 120.5(5) . . ?
C22 C21 H21 119.7 . . ?
C18 C21 H21 119.7 . . ?
C21 C22 C23 119.0(5) . . ?
C21 C22 H22 120.5 . . ?
C23 C22 H22 120.5 . . ?
N1 C23 C22 123.4(5) . . ?
N1 C23 H23 118.3 . . ?
C22 C23 H23 118.3 . . ?
O3 Mn1 O5 89.29(12) 2_446 . y
O3 Mn1 O1 93.30(11) 2_446 3_567 y
O5 Mn1 O1 165.47(12) . 3_567 y
O3 Mn1 N1 164.22(13) 2_446 . y
O5 Mn1 N1 88.19(13) . . y
O1 Mn1 N1 93.04(12) 3_567 . ?
O3 Mn1 O1 96.34(11) 2_446 . y
O5 Mn1 O1 89.68(12) . . y
O1 Mn1 O1 75.82(10) 3_567 . ?
N1 Mn1 O1 99.22(12) . . ?
O3 Mn1 N2 90.76(13) 2_446 . ?
O5 Mn1 N2 91.38(13) . . ?
O1 Mn1 N2 102.86(11) 3_567 . ?
N1 Mn1 N2 73.74(13) . . ?
O1 Mn1 N2 172.84(12) . . ?
C23 N1 C17 118.1(4) . . ?
C23 N1 Mn1 126.7(3) . . ?
C17 N1 Mn1 115.2(3) . . ?
C12 N2 C16 118.1(4) . . ?
C12 N2 Mn1 127.2(3) . . ?
C16 N2 Mn1 114.7(3) . . ?
C11 O1 Mn1 131.7(3) . 3_567 ?
C11 O1 Mn1 123.8(3) . . ?
Mn1 O1 Mn1 104.18(10) 3_567 . ?
C10 O3 Mn1 126.1(3) . 2_456 ?
Mn1 O5 H1W 97(5) . . ?
Mn1 O5 H2W 102(5) . . ?
H1W O5 H2W 112(2) . . ?

loop_
_geom_bond_atom_site_label_1
_geom_bond_atom_site_label_2
_geom_bond_distance
_geom_bond_site_symmetry_2
_geom_bond_publ_flag
C1 C2 1.377(6) 3_577 ?
C1 C3 1.386(6) . ?
C1 H1 0.9300 . ?
C2 C1 1.377(6) 3_577 ?
C2 C3 1.381(5) . ?
C2 H2 0.9300 . ?
C3 C4 1.475(5) . ?
C4 C9 1.398(5) . ?
C4 C5 1.399(5) . ?
C5 C6 1.376(5) . ?
C5 H5 0.9300 . ?
C6 C7 1.382(5) . ?
C6 C10 1.497(5) . ?
C7 C8 1.382(5) . ?
C7 H7 0.9300 . ?
C8 C9 1.397(5) . ?
C8 H8 0.9300 . ?
C9 C11 1.508(5) . ?
C10 O4 1.240(5) . ?
C10 O3 1.268(5) . ?
C11 O2 1.228(5) . ?
C11 O1 1.286(5) . ?
C12 N2 1.323(6) . ?
C12 C13 1.394(8) . ?
C12 H12 0.9300 . ?
C13 C14 1.357(9) . ?
C13 H13 0.9300 . ?
C14 C15 1.380(9) . ?
C14 H14 0.9300 . ?
C15 C16 1.419(6) . ?
C15 C20 1.433(9) . ?
C16 N2 1.354(6) . ?
C16 C17 1.428(7) . ?
C17 N1 1.374(6) . ?
C17 C18 1.399(6) . ?
C18 C21 1.399(9) . ?
C18 C19 1.431(9) . ?
C19 C20 1.331(9) . ?
C19 H19 0.9300 . ?
C20 H20 0.9300 . ?
C21 C22 1.346(9) . ?
C21 H21 0.9300 . ?
C22 C23 1.387(7) . ?
C22 H22 0.9300 . ?
C23 N1 1.313(6) . ?
C23 H23 0.9300 . ?
Mn1 O3 2.127(3) 2_446 y
Mn1 O5 2.219(3) . y
Mn1 O1 2.234(3) 3_567 y
Mn1 N1 2.247(3) . y
Mn1 O1 2.259(3) . y
Mn1 N2 2.270(4) . y
O1 Mn1 2.234(3) 3_567 ?
O3 Mn1 2.127(3) 2_456 ?
O5 H1W 0.8200(11) . ?
O5 H2W 0.8201(11) . ?
